data_1514623
loop_
_publ_author_name
'Lalrempuia, Ralte'
'Stasch, Andreas'
'Jones, Cameron'

_publ_section_title
;
 The reductive disproportionation of CO2 using a magnesium(i) complex:
 analogies with low valent f-block chemistry
;
_journal_issue 12
_journal_name_full 'Chemical Science'
_journal_page_first 4383
_journal_paper_doi 10.1039/c3sc52242c
_journal_volume 4
_journal_year 2013
_chemical_formula_sum 'C72 H104 Mg2 N4 O3'
_chemical_formula_weight 1122.21
_chemical_name_systematic
; 
 ? 
;
_space_group_IT_number 2
_symmetry_cell_setting triclinic
_symmetry_space_group_name_Hall '-P 1'
_symmetry_space_group_name_H-M 'P -1'
_atom_sites_solution_hydrogens geom
_atom_sites_solution_primary direct
_atom_sites_solution_secondary difmap
_audit_creation_method SHELXL-97
_cell_angle_alpha 98.046(11)
_cell_angle_beta 111.433(12)
_cell_angle_gamma 109.680(10)
_cell_formula_units_Z 1
_cell_length_a 12.1680(13)
_cell_length_b 12.6241(14)
_cell_length_c 13.176(2)
_cell_measurement_temperature 123(2)
_cell_volume 1692.2(5)
_computing_structure_refinement 'SHELXL-97 (Sheldrick, 1997)'
_computing_structure_solution 'SHELXS-97 (Sheldrick, 1990)'
_diffrn_ambient_temperature 123(2)
_diffrn_measured_fraction_theta_full 0.999
_diffrn_measured_fraction_theta_max 0.999
_diffrn_measurement_device_type 'Enhance (Mo) X-ray Source'
_diffrn_measurement_method 'Oxford Gemini Ultra'
_diffrn_radiation_monochromator graphite
_diffrn_radiation_source 'Enhance (Mo) X-ray Source'
_diffrn_radiation_type MoK\a
_diffrn_radiation_wavelength 0.71073
_diffrn_reflns_av_R_equivalents 0.0228
_diffrn_reflns_av_sigmaI/netI 0.0357
_diffrn_reflns_limit_h_max 16
_diffrn_reflns_limit_h_min -16
_diffrn_reflns_limit_k_max 15
_diffrn_reflns_limit_k_min -16
_diffrn_reflns_limit_l_max 15
_diffrn_reflns_limit_l_min -17
_diffrn_reflns_number 15548
_diffrn_reflns_theta_full 28.00
_diffrn_reflns_theta_max 28.00
_diffrn_reflns_theta_min 1.98
_exptl_absorpt_coefficient_mu 0.083
_exptl_absorpt_correction_T_max 0.971
_exptl_absorpt_correction_T_min 0.959
_exptl_absorpt_correction_type multi-scan
_exptl_absorpt_process_details 'SCALE3 ABSPACK'
_exptl_crystal_colour colorless
_exptl_crystal_density_diffrn 1.101
_exptl_crystal_density_method 'not measured'
_exptl_crystal_description block
_exptl_crystal_F_000 612
_exptl_crystal_size_max 0.50
_exptl_crystal_size_mid 0.45
_exptl_crystal_size_min 0.35
_refine_diff_density_max 1.041
_refine_diff_density_min -0.215
_refine_diff_density_rms 0.046
_refine_ls_extinction_method none
_refine_ls_goodness_of_fit_ref 1.023
_refine_ls_hydrogen_treatment constr
_refine_ls_matrix_type full
_refine_ls_number_parameters 377
_refine_ls_number_reflns 8169
_refine_ls_number_restraints 0
_refine_ls_restrained_S_all 1.023
_refine_ls_R_factor_all 0.0587
_refine_ls_R_factor_gt 0.0448
_refine_ls_shift/su_max 0.000
_refine_ls_shift/su_mean 0.000
_refine_ls_structure_factor_coef Fsqd
_refine_ls_weighting_details 'calc w=1/[\s^2^(Fo^2^)+(0.0544P)^2^+0.6949P] where P=(Fo^2^+2Fc^2^)/3'
_refine_ls_weighting_scheme calc
_refine_ls_wR_factor_gt 0.1120
_refine_ls_wR_factor_ref 0.1230
_reflns_number_gt 6647
_reflns_number_total 8169
_reflns_threshold_expression >2sigma(I)
_cod_data_source_file c3sc52242c.txt
_cod_data_source_block compound3
_cod_original_cell_volume 1692.2(4)
_cod_original_sg_symbol_H-M P-1
_cod_database_code 1514623

loop_
_symmetry_equiv_pos_as_xyz
'x, y, z'
'-x, -y, -z'

loop_
_atom_site_label
_atom_site_type_symbol
_atom_site_fract_x
_atom_site_fract_y
_atom_site_fract_z
_atom_site_U_iso_or_equiv
_atom_site_adp_type
_atom_site_occupancy
_atom_site_symmetry_multiplicity
_atom_site_calc_flag
_atom_site_refinement_flags
Mg1 Mg 0.43082(4) 0.46921(4) 0.34643(3) 0.01588(11) Uani 1 1 d .
O1 O 0.5000 0.5000 0.5000 0.0277(3) Uani 1 2 d S
N1 N 0.23939(10) 0.36276(9) 0.22060(9) 0.0169(2) Uani 1 1 d .
C1 C 0.09621(14) 0.25017(13) 0.01599(11) 0.0263(3) Uani 1 1 d .
H1A H 0.1087 0.1776 0.0177 0.039 Uiso 1 1 calc R
H1B H 0.0853 0.2638 -0.0578 0.039 Uiso 1 1 calc R
H1C H 0.0184 0.2424 0.0264 0.039 Uiso 1 1 calc R
O2 O 0.52648(9) 0.37623(9) 0.29899(8) 0.0224(2) Uani 1 1 d .
N2 N 0.44962(10) 0.59024(9) 0.25283(9) 0.0169(2) Uani 1 1 d .
C2 C 0.21459(12) 0.35373(11) 0.11174(10) 0.0184(2) Uani 1 1 d .
C3 C 0.29221(13) 0.43544(12) 0.07567(10) 0.0193(3) Uani 1 1 d .
H3 H 0.2739 0.4104 -0.0024 0.023 Uiso 1 1 calc R
C4 C 0.39287(12) 0.54873(11) 0.13899(10) 0.0176(2) Uani 1 1 d .
C5 C 0.43440(15) 0.62496(13) 0.06841(11) 0.0257(3) Uani 1 1 d .
H5A H 0.4288 0.7000 0.0891 0.039 Uiso 1 1 calc R
H5B H 0.3769 0.5839 -0.0130 0.039 Uiso 1 1 calc R
H5C H 0.5243 0.6402 0.0836 0.039 Uiso 1 1 calc R
C6 C 0.13903(12) 0.28323(11) 0.24154(10) 0.0183(2) Uani 1 1 d .
C7 C 0.13644(13) 0.17318(12) 0.25244(11) 0.0205(3) Uani 1 1 d .
C8 C 0.03567(14) 0.09733(13) 0.26998(13) 0.0276(3) Uani 1 1 d .
H8 H 0.0337 0.0232 0.2781 0.033 Uiso 1 1 calc R
C9 C -0.06120(14) 0.12801(14) 0.27569(14) 0.0313(3) Uani 1 1 d .
H9 H -0.1305 0.0745 0.2853 0.038 Uiso 1 1 calc R
C10 C -0.05637(14) 0.23741(14) 0.26731(13) 0.0298(3) Uani 1 1 d .
H10 H -0.1222 0.2588 0.2727 0.036 Uiso 1 1 calc R
C11 C 0.04313(13) 0.31704(13) 0.25105(12) 0.0233(3) Uani 1 1 d .
C12 C 0.24217(13) 0.13737(12) 0.24869(12) 0.0228(3) Uani 1 1 d .
H12 H 0.2960 0.1957 0.2226 0.027 Uiso 1 1 calc R
C13 C 0.33070(16) 0.14384(17) 0.36893(14) 0.0378(4) Uani 1 1 d .
H13A H 0.3688 0.2242 0.4199 0.057 Uiso 1 1 calc R
H13B H 0.4004 0.1227 0.3667 0.057 Uiso 1 1 calc R
H13C H 0.2797 0.0888 0.3974 0.057 Uiso 1 1 calc R
C14 C 0.18785(18) 0.01474(15) 0.16503(16) 0.0405(4) Uani 1 1 d .
H14A H 0.1382 -0.0447 0.1909 0.061 Uiso 1 1 calc R
H14B H 0.2599 -0.0018 0.1620 0.061 Uiso 1 1 calc R
H14C H 0.1307 0.0123 0.0888 0.061 Uiso 1 1 calc R
C15 C 0.04401(14) 0.43615(14) 0.24166(14) 0.0295(3) Uani 1 1 d .
H15 H 0.1300 0.4859 0.2456 0.035 Uiso 1 1 calc R
C16 C 0.02982(17) 0.50044(16) 0.34045(15) 0.0405(4) Uani 1 1 d .
H16A H -0.0556 0.4553 0.3365 0.061 Uiso 1 1 calc R
H16B H 0.0376 0.5790 0.3348 0.061 Uiso 1 1 calc R
H16C H 0.0983 0.5082 0.4133 0.061 Uiso 1 1 calc R
C17 C -0.06240(19) 0.42275(18) 0.12653(15) 0.0433(4) Uani 1 1 d .
H17A H -0.0444 0.3925 0.0645 0.065 Uiso 1 1 calc R
H17B H -0.0636 0.4997 0.1247 0.065 Uiso 1 1 calc R
H17C H -0.1471 0.3675 0.1168 0.065 Uiso 1 1 calc R
C18 C 0.53088(13) 0.71499(11) 0.30284(10) 0.0183(2) Uani 1 1 d .
C19 C 0.66367(13) 0.76140(12) 0.32865(11) 0.0210(3) Uani 1 1 d .
C20 C 0.73608(14) 0.88408(12) 0.37272(12) 0.0251(3) Uani 1 1 d .
H20 H 0.8260 0.9168 0.3909 0.030 Uiso 1 1 calc R
C21 C 0.67887(15) 0.95837(12) 0.39027(12) 0.0267(3) Uani 1 1 d .
H21 H 0.7283 1.0414 0.4167 0.032 Uiso 1 1 calc R
C22 C 0.54895(14) 0.91104(12) 0.36911(12) 0.0246(3) Uani 1 1 d .
H22 H 0.5107 0.9623 0.3833 0.030 Uiso 1 1 calc R
C23 C 0.47359(13) 0.78927(11) 0.32735(11) 0.0202(3) Uani 1 1 d .
C24 C 0.73083(14) 0.68246(13) 0.31404(12) 0.0244(3) Uani 1 1 d .
H24 H 0.6617 0.6020 0.2651 0.029 Uiso 1 1 calc R
C25 C 0.80851(19) 0.67232(17) 0.43022(15) 0.0419(4) Uani 1 1 d .
H25A H 0.8767 0.7503 0.4803 0.063 Uiso 1 1 calc R
H25B H 0.8485 0.6185 0.4202 0.063 Uiso 1 1 calc R
H25C H 0.7502 0.6416 0.4647 0.063 Uiso 1 1 calc R
C26 C 0.81821(18) 0.72440(16) 0.25509(16) 0.0392(4) Uani 1 1 d .
H26A H 0.7686 0.7367 0.1838 0.059 Uiso 1 1 calc R
H26B H 0.8487 0.6646 0.2380 0.059 Uiso 1 1 calc R
H26C H 0.8932 0.7987 0.3058 0.059 Uiso 1 1 calc R
C27 C 0.33328(14) 0.73754(12) 0.31061(11) 0.0228(3) Uani 1 1 d .
H27 H 0.3159 0.6598 0.3263 0.027 Uiso 1 1 calc R
C28 C 0.30880(15) 0.81341(13) 0.39421(13) 0.0295(3) Uani 1 1 d .
H28A H 0.3748 0.8323 0.4724 0.044 Uiso 1 1 calc R
H28B H 0.2222 0.7698 0.3886 0.044 Uiso 1 1 calc R
H28C H 0.3137 0.8866 0.3750 0.044 Uiso 1 1 calc R
C29 C 0.23474(15) 0.71347(14) 0.18768(13) 0.0312(3) Uani 1 1 d .
H29A H 0.2536 0.7868 0.1668 0.047 Uiso 1 1 calc R
H29B H 0.1466 0.6834 0.1821 0.047 Uiso 1 1 calc R
H29C H 0.2411 0.6548 0.1356 0.047 Uiso 1 1 calc R
C30 C 0.51658(14) 0.32716(14) 0.18768(12) 0.0268(3) Uani 1 1 d .
H30A H 0.5210 0.3859 0.1451 0.032 Uiso 1 1 calc R
H30B H 0.4334 0.2564 0.1420 0.032 Uiso 1 1 calc R
C31 C 0.63030(17) 0.29527(17) 0.21132(15) 0.0367(4) Uani 1 1 d .
H31A H 0.7085 0.3627 0.2211 0.044 Uiso 1 1 calc R
H31B H 0.6094 0.2269 0.1493 0.044 Uiso 1 1 calc R
C32 C 0.6496(2) 0.26454(18) 0.32284(15) 0.0414(4) Uani 1 1 d .
H32A H 0.5870 0.1834 0.3085 0.050 Uiso 1 1 calc R
H32B H 0.7393 0.2722 0.3651 0.050 Uiso 1 1 calc R
C33 C 0.62412(15) 0.35522(14) 0.38722(13) 0.0290(3) Uani 1 1 d .
H33A H 0.5910 0.3247 0.4404 0.035 Uiso 1 1 calc R
H33B H 0.7046 0.4288 0.4314 0.035 Uiso 1 1 calc R
C34 C 0.62417(17) 1.01550(17) 0.01683(15) 0.0396(4) Uani 1 1 d .
H34 H 0.7094 1.0261 0.0281 0.048 Uiso 1 1 calc R
C35 C 0.57384(17) 0.96736(16) 0.08699(14) 0.0376(4) Uani 1 1 d .
H35 H 0.6245 0.9451 0.1467 0.045 Uiso 1 1 calc R
C36 C 0.45018(18) 0.95189(16) 0.06987(14) 0.0390(4) Uani 1 1 d .
H36 H 0.4156 0.9186 0.1178 0.047 Uiso 1 1 calc R

loop_
_atom_site_aniso_label
_atom_site_aniso_U_11
_atom_site_aniso_U_22
_atom_site_aniso_U_33
_atom_site_aniso_U_23
_atom_site_aniso_U_13
_atom_site_aniso_U_12
Mg1 0.0159(2) 0.0170(2) 0.0156(2) 0.00564(16) 0.00730(16) 0.00717(17)
O1 0.0298(8) 0.0324(8) 0.0175(6) 0.0075(6) 0.0082(6) 0.0117(6)
N1 0.0148(5) 0.0186(5) 0.0166(5) 0.0059(4) 0.0064(4) 0.0067(4)
C1 0.0240(7) 0.0259(7) 0.0173(6) 0.0034(5) 0.0046(5) 0.0037(6)
O2 0.0223(5) 0.0285(5) 0.0207(5) 0.0075(4) 0.0093(4) 0.0158(4)
N2 0.0189(5) 0.0159(5) 0.0163(5) 0.0050(4) 0.0078(4) 0.0076(4)
C2 0.0180(6) 0.0194(6) 0.0160(6) 0.0041(5) 0.0049(5) 0.0089(5)
C3 0.0216(6) 0.0222(6) 0.0133(5) 0.0053(5) 0.0067(5) 0.0096(5)
C4 0.0193(6) 0.0196(6) 0.0173(6) 0.0075(5) 0.0093(5) 0.0101(5)
C5 0.0305(7) 0.0257(7) 0.0183(6) 0.0091(5) 0.0109(6) 0.0080(6)
C6 0.0140(6) 0.0202(6) 0.0153(6) 0.0044(5) 0.0039(5) 0.0043(5)
C7 0.0176(6) 0.0212(6) 0.0181(6) 0.0050(5) 0.0063(5) 0.0053(5)
C8 0.0241(7) 0.0250(7) 0.0305(7) 0.0118(6) 0.0116(6) 0.0059(6)
C9 0.0197(7) 0.0355(8) 0.0371(8) 0.0165(7) 0.0146(6) 0.0054(6)
C10 0.0187(7) 0.0385(8) 0.0347(8) 0.0140(7) 0.0132(6) 0.0121(6)
C11 0.0172(6) 0.0272(7) 0.0237(6) 0.0086(5) 0.0072(5) 0.0091(6)
C12 0.0231(7) 0.0196(6) 0.0272(7) 0.0087(5) 0.0127(6) 0.0085(5)
C13 0.0329(9) 0.0552(11) 0.0357(9) 0.0218(8) 0.0154(7) 0.0268(8)
C14 0.0430(10) 0.0268(8) 0.0499(10) 0.0028(7) 0.0230(8) 0.0135(7)
C15 0.0206(7) 0.0303(8) 0.0427(9) 0.0141(7) 0.0148(6) 0.0143(6)
C16 0.0333(9) 0.0375(9) 0.0418(9) 0.0031(7) 0.0078(7) 0.0179(8)
C17 0.0491(11) 0.0533(11) 0.0412(9) 0.0223(8) 0.0194(8) 0.0344(9)
C18 0.0236(6) 0.0172(6) 0.0144(5) 0.0068(5) 0.0088(5) 0.0078(5)
C19 0.0253(7) 0.0208(6) 0.0169(6) 0.0065(5) 0.0107(5) 0.0081(5)
C20 0.0256(7) 0.0219(7) 0.0240(7) 0.0065(5) 0.0122(6) 0.0047(6)
C21 0.0338(8) 0.0159(6) 0.0249(7) 0.0055(5) 0.0129(6) 0.0045(6)
C22 0.0326(8) 0.0192(6) 0.0232(6) 0.0069(5) 0.0121(6) 0.0122(6)
C23 0.0249(7) 0.0187(6) 0.0159(6) 0.0065(5) 0.0077(5) 0.0087(5)
C24 0.0224(7) 0.0238(7) 0.0251(7) 0.0046(5) 0.0111(6) 0.0081(6)
C25 0.0526(11) 0.0481(10) 0.0341(9) 0.0153(8) 0.0167(8) 0.0329(9)
C26 0.0400(9) 0.0445(10) 0.0454(10) 0.0145(8) 0.0301(8) 0.0191(8)
C27 0.0255(7) 0.0208(6) 0.0237(6) 0.0067(5) 0.0104(5) 0.0122(6)
C28 0.0328(8) 0.0274(7) 0.0324(8) 0.0068(6) 0.0173(6) 0.0149(6)
C29 0.0287(8) 0.0342(8) 0.0284(7) 0.0070(6) 0.0085(6) 0.0162(7)
C30 0.0264(7) 0.0330(8) 0.0257(7) 0.0067(6) 0.0148(6) 0.0148(6)
C31 0.0401(9) 0.0524(10) 0.0408(9) 0.0226(8) 0.0274(8) 0.0320(8)
C32 0.0573(11) 0.0588(11) 0.0469(10) 0.0319(9) 0.0364(9) 0.0473(10)
C33 0.0264(7) 0.0360(8) 0.0297(7) 0.0128(6) 0.0092(6) 0.0212(7)
C34 0.0319(9) 0.0497(10) 0.0352(9) 0.0101(8) 0.0153(7) 0.0154(8)
C35 0.0415(9) 0.0436(10) 0.0274(8) 0.0144(7) 0.0116(7) 0.0203(8)
C36 0.0444(10) 0.0429(10) 0.0325(8) 0.0160(7) 0.0222(8) 0.0139(8)

loop_
_atom_type_symbol
_atom_type_description
_atom_type_scat_dispersion_real
_atom_type_scat_dispersion_imag
_atom_type_scat_source
C C 0.0033 0.0016 'International Tables Vol C Tables 4.2.6.8 and 6.1.1.4'
H H 0.0000 0.0000 'International Tables Vol C Tables 4.2.6.8 and 6.1.1.4'
N N 0.0061 0.0033 'International Tables Vol C Tables 4.2.6.8 and 6.1.1.4'
O O 0.0106 0.0060 'International Tables Vol C Tables 4.2.6.8 and 6.1.1.4'
Mg Mg 0.0486 0.0363 'International Tables Vol C Tables 4.2.6.8 and 6.1.1.4'

loop_
_geom_angle_atom_site_label_1
_geom_angle_atom_site_label_2
_geom_angle_atom_site_label_3
_geom_angle
_geom_angle_site_symmetry_1
_geom_angle_site_symmetry_3
O1 Mg1 O2 103.20(3) . .
O1 Mg1 N2 127.83(4) . .
O2 Mg1 N2 99.93(4) . .
O1 Mg1 N1 130.08(4) . .
O2 Mg1 N1 99.27(4) . .
N2 Mg1 N1 90.36(5) . .
O1 Mg1 Mg1 0.0 . 2_666
O2 Mg1 Mg1 103.20(3) . 2_666
N2 Mg1 Mg1 127.83(4) . 2_666
N1 Mg1 Mg1 130.08(4) . 2_666
Mg1 O1 Mg1 180.000(1) 2_666 .
C2 N1 C6 116.91(11) . .
C2 N1 Mg1 117.81(9) . .
C6 N1 Mg1 124.37(8) . .
C2 C1 H1A 109.5 . .
C2 C1 H1B 109.5 . .
H1A C1 H1B 109.5 . .
C2 C1 H1C 109.5 . .
H1A C1 H1C 109.5 . .
H1B C1 H1C 109.5 . .
C30 O2 C33 109.65(10) . .
C30 O2 Mg1 131.13(8) . .
C33 O2 Mg1 119.20(8) . .
C4 N2 C18 116.84(10) . .
C4 N2 Mg1 118.39(9) . .
C18 N2 Mg1 124.45(8) . .
N1 C2 C3 124.39(12) . .
N1 C2 C1 120.46(12) . .
C3 C2 C1 115.15(11) . .
C4 C3 C2 129.18(12) . .
C4 C3 H3 115.4 . .
C2 C3 H3 115.4 . .
N2 C4 C3 124.16(11) . .
N2 C4 C5 120.53(12) . .
C3 C4 C5 115.31(11) . .
C4 C5 H5A 109.5 . .
C4 C5 H5B 109.5 . .
H5A C5 H5B 109.5 . .
C4 C5 H5C 109.5 . .
H5A C5 H5C 109.5 . .
H5B C5 H5C 109.5 . .
C7 C6 C11 120.30(12) . .
C7 C6 N1 120.61(11) . .
C11 C6 N1 119.09(12) . .
C8 C7 C6 118.87(13) . .
C8 C7 C12 119.77(12) . .
C6 C7 C12 121.34(12) . .
C9 C8 C7 121.29(14) . .
C9 C8 H8 119.4 . .
C7 C8 H8 119.4 . .
C8 C9 C10 119.44(13) . .
C8 C9 H9 120.3 . .
C10 C9 H9 120.3 . .
C9 C10 C11 121.50(14) . .
C9 C10 H10 119.2 . .
C11 C10 H10 119.2 . .
C10 C11 C6 118.55(13) . .
C10 C11 C15 119.64(13) . .
C6 C11 C15 121.80(12) . .
C7 C12 C13 109.56(12) . .
C7 C12 C14 112.81(12) . .
C13 C12 C14 110.83(13) . .
C7 C12 H12 107.8 . .
C13 C12 H12 107.8 . .
C14 C12 H12 107.8 . .
C12 C13 H13A 109.5 . .
C12 C13 H13B 109.5 . .
H13A C13 H13B 109.5 . .
C12 C13 H13C 109.5 . .
H13A C13 H13C 109.5 . .
H13B C13 H13C 109.5 . .
C12 C14 H14A 109.5 . .
C12 C14 H14B 109.5 . .
H14A C14 H14B 109.5 . .
C12 C14 H14C 109.5 . .
H14A C14 H14C 109.5 . .
H14B C14 H14C 109.5 . .
C11 C15 C16 111.88(13) . .
C11 C15 C17 111.07(13) . .
C16 C15 C17 110.46(13) . .
C11 C15 H15 107.7 . .
C16 C15 H15 107.7 . .
C17 C15 H15 107.7 . .
C15 C16 H16A 109.5 . .
C15 C16 H16B 109.5 . .
H16A C16 H16B 109.5 . .
C15 C16 H16C 109.5 . .
H16A C16 H16C 109.5 . .
H16B C16 H16C 109.5 . .
C15 C17 H17A 109.5 . .
C15 C17 H17B 109.5 . .
H17A C17 H17B 109.5 . .
C15 C17 H17C 109.5 . .
H17A C17 H17C 109.5 . .
H17B C17 H17C 109.5 . .
C19 C18 C23 120.80(12) . .
C19 C18 N2 121.28(11) . .
C23 C18 N2 117.90(11) . .
C20 C19 C18 118.42(13) . .
C20 C19 C24 119.66(12) . .
C18 C19 C24 121.88(12) . .
C21 C20 C19 121.19(13) . .
C21 C20 H20 119.4 . .
C19 C20 H20 119.4 . .
C20 C21 C22 119.75(13) . .
C20 C21 H21 120.1 . .
C22 C21 H21 120.1 . .
C21 C22 C23 121.06(13) . .
C21 C22 H22 119.5 . .
C23 C22 H22 119.5 . .
C22 C23 C18 118.54(13) . .
C22 C23 C27 120.79(12) . .
C18 C23 C27 120.65(12) . .
C19 C24 C25 109.57(12) . .
C19 C24 C26 113.10(12) . .
C25 C24 C26 110.71(14) . .
C19 C24 H24 107.8 . .
C25 C24 H24 107.8 . .
C26 C24 H24 107.8 . .
C24 C25 H25A 109.5 . .
C24 C25 H25B 109.5 . .
H25A C25 H25B 109.5 . .
C24 C25 H25C 109.5 . .
H25A C25 H25C 109.5 . .
H25B C25 H25C 109.5 . .
C24 C26 H26A 109.5 . .
C24 C26 H26B 109.5 . .
H26A C26 H26B 109.5 . .
C24 C26 H26C 109.5 . .
H26A C26 H26C 109.5 . .
H26B C26 H26C 109.5 . .
C23 C27 C29 112.64(12) . .
C23 C27 C28 113.12(12) . .
C29 C27 C28 109.65(12) . .
C23 C27 H27 107.0 . .
C29 C27 H27 107.0 . .
C28 C27 H27 107.0 . .
C27 C28 H28A 109.5 . .
C27 C28 H28B 109.5 . .
H28A C28 H28B 109.5 . .
C27 C28 H28C 109.5 . .
H28A C28 H28C 109.5 . .
H28B C28 H28C 109.5 . .
C27 C29 H29A 109.5 . .
C27 C29 H29B 109.5 . .
H29A C29 H29B 109.5 . .
C27 C29 H29C 109.5 . .
H29A C29 H29C 109.5 . .
H29B C29 H29C 109.5 . .
O2 C30 C31 105.83(12) . .
O2 C30 H30A 110.6 . .
C31 C30 H30A 110.6 . .
O2 C30 H30B 110.6 . .
C31 C30 H30B 110.6 . .
H30A C30 H30B 108.7 . .
C30 C31 C32 102.07(12) . .
C30 C31 H31A 111.4 . .
C32 C31 H31A 111.4 . .
C30 C31 H31B 111.4 . .
C32 C31 H31B 111.4 . .
H31A C31 H31B 109.2 . .
C33 C32 C31 102.59(12) . .
C33 C32 H32A 111.2 . .
C31 C32 H32A 111.2 . .
C33 C32 H32B 111.2 . .
C31 C32 H32B 111.2 . .
H32A C32 H32B 109.2 . .
O2 C33 C32 104.80(12) . .
O2 C33 H33A 110.8 . .
C32 C33 H33A 110.8 . .
O2 C33 H33B 110.8 . .
C32 C33 H33B 110.8 . .
H33A C33 H33B 108.9 . .
C35 C34 C36 119.75(16) . 2_675
C35 C34 H34 120.1 . .
C36 C34 H34 120.1 2_675 .
C36 C35 C34 119.79(15) . .
C36 C35 H35 120.1 . .
C34 C35 H35 120.1 . .
C35 C36 C34 120.46(15) . 2_675
C35 C36 H36 119.8 . .
C34 C36 H36 119.8 2_675 .

loop_
_geom_bond_atom_site_label_1
_geom_bond_atom_site_label_2
_geom_bond_distance
_geom_bond_site_symmetry_2
Mg1 O1 1.8080(5) .
Mg1 O2 2.0905(10) .
Mg1 N2 2.0990(11) .
Mg1 N1 2.1039(12) .
Mg1 Mg1 3.6160(11) 2_666
O1 Mg1 1.8080(5) 2_666
N1 C2 1.3328(16) .
N1 C6 1.4399(16) .
C1 C2 1.5224(18) .
C1 H1A 0.9800 .
C1 H1B 0.9800 .
C1 H1C 0.9800 .
O2 C30 1.4545(16) .
O2 C33 1.4570(16) .
N2 C4 1.3345(16) .
N2 C18 1.4410(16) .
C2 C3 1.4110(18) .
C3 C4 1.4075(18) .
C3 H3 0.9500 .
C4 C5 1.5207(17) .
C5 H5A 0.9800 .
C5 H5B 0.9800 .
C5 H5C 0.9800 .
C6 C7 1.4076(18) .
C6 C11 1.4095(18) .
C7 C8 1.3972(19) .
C7 C12 1.5145(18) .
C8 C9 1.382(2) .
C8 H8 0.9500 .
C9 C10 1.384(2) .
C9 H9 0.9500 .
C10 C11 1.397(2) .
C10 H10 0.9500 .
C11 C15 1.523(2) .
C12 C13 1.528(2) .
C12 C14 1.533(2) .
C12 H12 1.0000 .
C13 H13A 0.9800 .
C13 H13B 0.9800 .
C13 H13C 0.9800 .
C14 H14A 0.9800 .
C14 H14B 0.9800 .
C14 H14C 0.9800 .
C15 C16 1.532(2) .
C15 C17 1.533(2) .
C15 H15 1.0000 .
C16 H16A 0.9800 .
C16 H16B 0.9800 .
C16 H16C 0.9800 .
C17 H17A 0.9800 .
C17 H17B 0.9800 .
C17 H17C 0.9800 .
C18 C19 1.4052(19) .
C18 C23 1.4105(18) .
C19 C20 1.4027(19) .
C19 C24 1.5191(19) .
C20 C21 1.384(2) .
C20 H20 0.9500 .
C21 C22 1.389(2) .
C21 H21 0.9500 .
C22 C23 1.3971(19) .
C22 H22 0.9500 .
C23 C27 1.524(2) .
C24 C25 1.527(2) .
C24 C26 1.534(2) .
C24 H24 1.0000 .
C25 H25A 0.9800 .
C25 H25B 0.9800 .
C25 H25C 0.9800 .
C26 H26A 0.9800 .
C26 H26B 0.9800 .
C26 H26C 0.9800 .
C27 C29 1.5334(19) .
C27 C28 1.5350(19) .
C27 H27 1.0000 .
C28 H28A 0.9800 .
C28 H28B 0.9800 .
C28 H28C 0.9800 .
C29 H29A 0.9800 .
C29 H29B 0.9800 .
C29 H29C 0.9800 .
C30 C31 1.506(2) .
C30 H30A 0.9900 .
C30 H30B 0.9900 .
C31 C32 1.528(2) .
C31 H31A 0.9900 .
C31 H31B 0.9900 .
C32 C33 1.512(2) .
C32 H32A 0.9900 .
C32 H32B 0.9900 .
C33 H33A 0.9900 .
C33 H33B 0.9900 .
C34 C35 1.385(2) .
C34 C36 1.386(2) 2_675
C34 H34 0.9500 .
C35 C36 1.376(2) .
C35 H35 0.9500 .
C36 C34 1.386(2) 2_675
C36 H36 0.9500 .
